data_7209905
loop_
_publ_author_name
'Yang, Lu'
'Zhou, Zhen'
'Ma, Pengtao'
'Wang, Jingping'
'Niu, Jingyang'

_publ_section_title
;
 Self-assembly of two ring-shaped hexanuclear Mo(vi) clusters
;
_journal_issue 27
_journal_name_full CrystEngComm
_journal_page_first 5452
_journal_paper_doi 10.1039/c3ce40228b
_journal_volume 15
_journal_year 2013
_chemical_formula_sum 'C5 H40 Mo6 N Na2 O42 P3'
_chemical_formula_weight 1500.89
_chemical_name_systematic
;

?

;
_space_group_IT_number 11
_symmetry_cell_setting monoclinic
_symmetry_space_group_name_Hall '-P 2yb'
_symmetry_space_group_name_H-M 'P 1 21/m 1'
_atom_sites_solution_hydrogens geom
_atom_sites_solution_primary direct
_atom_sites_solution_secondary difmap
_audit_creation_method SHELXL-97
_cell_angle_alpha 90.00
_cell_angle_beta 102.583(5)
_cell_angle_gamma 90.00
_cell_formula_units_Z 2
_cell_length_a 8.160(3)
_cell_length_b 22.912(8)
_cell_length_c 10.715(4)
_cell_measurement_reflns_used 3193
_cell_measurement_temperature 296(2)
_cell_measurement_theta_max 28.03
_cell_measurement_theta_min 2.56
_cell_volume 1955.2(12)
_computing_cell_refinement 'Bruker SMART'
_computing_data_collection 'Bruker SMART'
_computing_data_reduction 'Bruker SAINT'
_computing_molecular_graphics 'Bruker SHELXTL'
_computing_publication_material 'Bruker SHELXTL'
_computing_structure_refinement 'SHELXL-97 (Sheldrick, 1997)'
_computing_structure_solution 'SHELXS-97 (Sheldrick, 1990)'
_diffrn_ambient_temperature 296(2)
_diffrn_measured_fraction_theta_full 0.995
_diffrn_measured_fraction_theta_max 0.995
_diffrn_measurement_device_type 'CCD area detector'
_diffrn_measurement_method 'phi and omega scans'
_diffrn_radiation_monochromator graphite
_diffrn_radiation_source 'fine-focus sealed tube'
_diffrn_radiation_type MoK\a
_diffrn_radiation_wavelength 0.71073
_diffrn_reflns_av_R_equivalents 0.0618
_diffrn_reflns_av_sigmaI/netI 0.0756
_diffrn_reflns_limit_h_max 9
_diffrn_reflns_limit_h_min -9
_diffrn_reflns_limit_k_max 27
_diffrn_reflns_limit_k_min -17
_diffrn_reflns_limit_l_max 12
_diffrn_reflns_limit_l_min -12
_diffrn_reflns_number 9619
_diffrn_reflns_theta_full 25.00
_diffrn_reflns_theta_max 25.00
_diffrn_reflns_theta_min 1.95
_exptl_absorpt_coefficient_mu 2.140
_exptl_absorpt_correction_T_max 0.7833
_exptl_absorpt_correction_T_min 0.6993
_exptl_absorpt_correction_type multi-scan
_exptl_absorpt_process_details SADABS
_exptl_crystal_colour colorless
_exptl_crystal_density_diffrn 2.529
_exptl_crystal_density_method 'not measured'
_exptl_crystal_description block
_exptl_crystal_F_000 1440
_exptl_crystal_size_max 0.18
_exptl_crystal_size_mid 0.14
_exptl_crystal_size_min 0.12
_refine_diff_density_max 1.186
_refine_diff_density_min -2.667
_refine_diff_density_rms 0.218
_refine_ls_extinction_method none
_refine_ls_goodness_of_fit_ref 1.006
_refine_ls_hydrogen_treatment constr
_refine_ls_matrix_type full
_refine_ls_number_parameters 287
_refine_ls_number_reflns 3531
_refine_ls_number_restraints 0
_refine_ls_restrained_S_all 1.006
_refine_ls_R_factor_all 0.0689
_refine_ls_R_factor_gt 0.0552
_refine_ls_shift/su_max 0.001
_refine_ls_shift/su_mean 0.000
_refine_ls_structure_factor_coef Fsqd
_refine_ls_weighting_details 'calc w=1/[\s^2^(Fo^2^)+(0.1014P)^2^+0.5711P] where P=(Fo^2^+2Fc^2^)/3'
_refine_ls_weighting_scheme calc
_refine_ls_wR_factor_gt 0.1485
_refine_ls_wR_factor_ref 0.1565
_reflns_number_gt 2806
_reflns_number_total 3531
_reflns_threshold_expression >2sigma(I)
_cod_data_source_file c3ce40228b.txt
_cod_data_source_block 1
_cod_depositor_comments
;
The following automatic conversions were performed:

'_symmetry_cell_setting' value 'Monoclinic' changed to 'monoclinic'
according to /home/saulius/struct/CIF-dictionaries/cif_core.dic
dictionary named 'cif_core.dic' version 2.4.2 from
2011-04-26.

'_exptl_absorpt_correction_type' value 'Multi-scan'
changed to 'multi-scan' according to
/home/saulius/struct/CIF-dictionaries/cif_core.dic dictionary named
'cif_core.dic' version 2.4.2 from 2011-04-26.

Automatic conversion script
Id: cif_fix_values 1891 2012-01-12 08:04:46Z andrius 
;
_cod_original_sg_symbol_H-M P2(1)/m
_cod_database_code 7209905

loop_
_symmetry_equiv_pos_as_xyz
'x, y, z'
'-x, y+1/2, -z'
'-x, -y, -z'
'x, -y-1/2, z'

loop_
_atom_site_label
_atom_site_type_symbol
_atom_site_fract_x
_atom_site_fract_y
_atom_site_fract_z
_atom_site_U_iso_or_equiv
_atom_site_adp_type
_atom_site_occupancy
_atom_site_symmetry_multiplicity
_atom_site_calc_flag
_atom_site_refinement_flags
Mo1 Mo 1.12176(8) 0.32919(3) 0.23878(6) 0.0223(2) Uani 1 1 d .
Mo2 Mo 0.84585(8) 0.40025(3) 0.00480(6) 0.0239(2) Uani 1 1 d .
Mo3 Mo 0.57349(9) 0.32350(3) -0.24834(6) 0.0254(2) Uani 1 1 d .
P1 P 0.7396(3) 0.36948(9) 0.30059(18) 0.0250(5) Uani 1 1 d .
P2 P 0.7895(3) 0.2500 0.0308(2) 0.0198(6) Uani 1 2 d S
O1 O 1.2608(7) 0.3559(2) 0.3679(5) 0.0329(13) Uani 1 1 d .
O2 O 1.2487(7) 0.3127(3) 0.1373(5) 0.0321(13) Uani 1 1 d .
O3 O 1.0836(9) 0.2500 0.2884(6) 0.0256(16) Uani 1 2 d S
O4 O 1.0314(7) 0.4008(2) 0.1535(5) 0.0291(12) Uani 1 1 d .
O5 O 0.8930(6) 0.3049(2) 0.0710(5) 0.0221(11) Uani 1 1 d .
O6 O 0.9187(7) 0.3459(2) 0.3373(5) 0.0297(12) Uani 1 1 d .
O7 O 0.7980(8) 0.4722(2) -0.0032(5) 0.0336(13) Uani 1 1 d .
O8 O 0.9675(7) 0.3933(2) -0.1064(5) 0.0338(14) Uani 1 1 d .
O9 O 0.6435(6) 0.3669(2) -0.0945(5) 0.0267(12) Uani 1 1 d .
O10 O 0.6965(7) 0.3913(2) 0.1631(5) 0.0287(12) Uani 1 1 d .
O11 O 0.7441(8) 0.3332(3) -0.3112(6) 0.0397(15) Uani 1 1 d .
O12 O 0.4995(9) 0.2500 -0.3307(7) 0.0298(18) Uani 1 2 d S
O13 O 0.4281(8) 0.3695(3) -0.3382(5) 0.0403(15) Uani 1 1 d .
O14 O 0.7058(9) 0.2500 -0.1124(6) 0.0224(15) Uani 1 2 d S
O15 O 0.3627(7) 0.2988(3) -0.1479(5) 0.0325(13) Uani 1 1 d .
O16 O 0.6977(7) 0.4119(2) 0.3968(5) 0.0337(13) Uani 1 1 d .
C1 C 0.6178(10) 0.3038(3) 0.3177(7) 0.0254(17) Uani 1 1 d .
H1A H 0.6233 0.2970 0.4078 0.031 Uiso 1 1 calc R
H1B H 0.5012 0.3106 0.2767 0.031 Uiso 1 1 calc R
C2 C 0.6201(13) 0.2500 0.1148(10) 0.025(2) Uani 1 2 d S
H2A H 0.5312 0.2148 0.0933 0.030 Uiso 0.50 1 d PG
C3 C 0.2893(13) 0.2500 -0.1426(10) 0.025(2) Uani 1 2 d S
C4 C 0.1081(14) 0.2500 -0.1374(10) 0.028(2) Uani 1 2 d S
H4A H 0.0700 0.2105 -0.1338 0.042 Uiso 0.50 1 calc PR
H4B H 0.0439 0.2688 -0.2123 0.042 Uiso 0.50 1 calc PR
H4C H 0.0938 0.2707 -0.0626 0.042 Uiso 0.50 1 calc PR
Na1 Na 0.4577(4) 0.42726(15) 0.4839(3) 0.0397(8) Uani 1 1 d .
O1W O 0.3485(5) 0.4059(2) 0.0027(4) 0.0181(10) Uani 1 1 d .
O2W O 0.0467(7) 0.3677(2) 0.6065(5) 0.0289(12) Uani 1 1 d .
O3W O 0.1550(12) 0.2500 0.5603(8) 0.051(2) Uani 1 2 d S
O4W O 0.0507(9) 0.5085(3) 0.2651(6) 0.0489(17) Uani 1 1 d .
O5W O 0.1938(9) 0.4770(3) 0.5319(6) 0.0532(18) Uani 1 1 d .
O6W O 0.6017(9) 0.4914(3) 0.6545(7) 0.0544(18) Uani 1 1 d .
O7W O 0.6335(11) 0.5182(4) 0.1925(7) 0.072(2) Uani 1 1 d .
N1 N 0.6784(11) 0.2500 0.2607(8) 0.0211(18) Uani 1 2 d S

loop_
_atom_site_aniso_label
_atom_site_aniso_U_11
_atom_site_aniso_U_22
_atom_site_aniso_U_33
_atom_site_aniso_U_23
_atom_site_aniso_U_13
_atom_site_aniso_U_12
Mo1 0.0219(4) 0.0240(4) 0.0211(4) -0.0001(3) 0.0048(3) -0.0014(3)
Mo2 0.0261(4) 0.0231(4) 0.0224(4) 0.0020(3) 0.0054(3) -0.0004(3)
Mo3 0.0293(4) 0.0284(4) 0.0183(4) 0.0026(3) 0.0045(3) -0.0010(3)
P1 0.0291(11) 0.0252(10) 0.0222(10) -0.0026(8) 0.0090(8) 0.0010(8)
P2 0.0222(13) 0.0227(14) 0.0144(12) 0.000 0.0041(10) 0.000
O1 0.040(3) 0.028(3) 0.029(3) -0.005(2) 0.003(2) -0.008(3)
O2 0.033(3) 0.036(3) 0.029(3) 0.003(2) 0.011(2) -0.004(3)
O3 0.026(4) 0.032(4) 0.018(4) 0.000 0.005(3) 0.000
O4 0.033(3) 0.028(3) 0.024(3) 0.004(2) 0.000(2) -0.003(2)
O5 0.020(2) 0.020(3) 0.025(3) 0.002(2) 0.002(2) 0.001(2)
O6 0.032(3) 0.036(3) 0.023(3) 0.004(2) 0.009(2) 0.005(3)
O7 0.049(3) 0.020(3) 0.031(3) -0.001(2) 0.007(3) -0.001(3)
O8 0.035(3) 0.035(3) 0.034(3) 0.000(3) 0.012(3) -0.002(3)
O9 0.029(3) 0.024(3) 0.026(3) 0.003(2) 0.004(2) 0.005(2)
O10 0.031(3) 0.034(3) 0.022(3) 0.000(2) 0.008(2) 0.001(2)
O11 0.042(4) 0.052(4) 0.027(3) 0.000(3) 0.012(3) -0.006(3)
O12 0.034(4) 0.035(4) 0.019(4) 0.000 0.002(3) 0.000
O13 0.051(4) 0.036(3) 0.028(3) 0.005(3) -0.005(3) -0.002(3)
O14 0.029(4) 0.020(4) 0.021(4) 0.000 0.012(3) 0.000
O15 0.034(3) 0.033(3) 0.034(3) -0.003(3) 0.014(2) -0.005(3)
O16 0.044(3) 0.029(3) 0.032(3) -0.011(3) 0.017(3) 0.001(3)
C1 0.030(4) 0.027(4) 0.022(4) 0.004(3) 0.011(3) 0.013(3)
C2 0.019(5) 0.033(6) 0.022(6) 0.000 0.002(4) 0.000
C3 0.024(5) 0.032(6) 0.019(5) 0.000 0.003(4) 0.000
C4 0.033(6) 0.027(6) 0.026(6) 0.000 0.013(5) 0.000
Na1 0.046(2) 0.040(2) 0.0359(19) -0.0048(16) 0.0135(15) -0.0053(16)
O1W 0.016(2) 0.019(3) 0.022(3) 0.011(2) 0.0111(19) 0.0039(19)
O2W 0.032(3) 0.035(3) 0.021(3) -0.002(2) 0.008(2) -0.008(2)
O3W 0.057(6) 0.067(7) 0.031(5) 0.000 0.014(4) 0.000
O4W 0.064(4) 0.048(4) 0.031(3) -0.003(3) 0.004(3) -0.007(3)
O5W 0.053(4) 0.051(4) 0.054(4) 0.002(3) 0.010(3) -0.002(3)
O6W 0.055(4) 0.054(4) 0.051(4) -0.001(3) 0.006(3) -0.009(4)
O7W 0.108(7) 0.061(5) 0.058(5) 0.014(4) 0.044(5) 0.021(5)
N1 0.033(5) 0.016(4) 0.014(4) 0.000 0.003(3) 0.000

loop_
_atom_type_symbol
_atom_type_description
_atom_type_scat_dispersion_real
_atom_type_scat_dispersion_imag
_atom_type_scat_source
C C 0.0033 0.0016 'International Tables Vol C Tables 4.2.6.8 and 6.1.1.4'
H H 0.0000 0.0000 'International Tables Vol C Tables 4.2.6.8 and 6.1.1.4'
N N 0.0061 0.0033 'International Tables Vol C Tables 4.2.6.8 and 6.1.1.4'
O O 0.0106 0.0060 'International Tables Vol C Tables 4.2.6.8 and 6.1.1.4'
P P 0.1023 0.0942 'International Tables Vol C Tables 4.2.6.8 and 6.1.1.4'
Mo Mo -1.6832 0.6857 'International Tables Vol C Tables 4.2.6.8 and 6.1.1.4'
Na Na 0.0362 0.0249 'International Tables Vol C Tables 4.2.6.8 and 6.1.1.4'

loop_
_geom_angle_atom_site_label_1
_geom_angle_atom_site_label_2
_geom_angle_atom_site_label_3
_geom_angle
_geom_angle_site_symmetry_1
_geom_angle_site_symmetry_3
O2 Mo1 O1 102.1(3) . .
O2 Mo1 O3 97.1(3) . .
O1 Mo1 O3 103.5(3) . .
O2 Mo1 O4 96.2(3) . .
O1 Mo1 O4 101.3(2) . .
O3 Mo1 O4 148.6(3) . .
O2 Mo1 O6 168.7(2) . .
O1 Mo1 O6 89.2(2) . .
O3 Mo1 O6 81.2(2) . .
O4 Mo1 O6 80.2(2) . .
O2 Mo1 O5 87.2(2) . .
O1 Mo1 O5 169.1(2) . .
O3 Mo1 O5 80.8(2) . .
O4 Mo1 O5 71.6(2) . .
O6 Mo1 O5 81.49(19) . .
O7 Mo2 O8 102.5(3) . .
O7 Mo2 O9 101.5(2) . .
O8 Mo2 O9 97.8(2) . .
O7 Mo2 O4 99.5(2) . .
O8 Mo2 O4 96.0(3) . .
O9 Mo2 O4 151.7(2) . .
O7 Mo2 O5 164.0(2) . .
O8 Mo2 O5 92.5(2) . .
O9 Mo2 O5 81.9(2) . .
O4 Mo2 O5 72.9(2) . .
O7 Mo2 O10 88.3(2) . .
O8 Mo2 O10 169.1(2) . .
O9 Mo2 O10 81.0(2) . .
O4 Mo2 O10 80.8(2) . .
O5 Mo2 O10 76.63(18) . .
O11 Mo3 O13 103.0(3) . .
O11 Mo3 O9 99.1(3) . .
O13 Mo3 O9 101.9(3) . .
O11 Mo3 O12 97.8(3) . .
O13 Mo3 O12 99.8(3) . .
O9 Mo3 O12 148.7(2) . .
O11 Mo3 O15 171.6(3) . .
O13 Mo3 O15 85.2(3) . .
O9 Mo3 O15 80.6(2) . .
O12 Mo3 O15 78.9(3) . .
O11 Mo3 O14 92.0(3) . .
O13 Mo3 O14 164.3(3) . .
O9 Mo3 O14 79.9(2) . .
O12 Mo3 O14 73.3(2) . .
O15 Mo3 O14 79.7(2) . .
O11 Mo3 Na1 72.5(2) . 1_554
O13 Mo3 Na1 30.6(2) . 1_554
O9 Mo3 Na1 108.34(17) . 1_554
O12 Mo3 Na1 101.80(19) . 1_554
O15 Mo3 Na1 115.71(16) . 1_554
O14 Mo3 Na1 163.14(17) . 1_554
O16 P1 O10 114.2(3) . .
O16 P1 O6 113.5(3) . .
O10 P1 O6 111.8(3) . .
O16 P1 C1 104.6(3) . .
O10 P1 C1 110.5(3) . .
O6 P1 C1 101.1(3) . .
O5 P2 O5 111.2(4) . 4_565
O5 P2 O14 112.4(2) . .
O5 P2 O14 112.4(2) 4_565 .
O5 P2 C2 107.2(3) . .
O5 P2 C2 107.2(3) 4_565 .
O14 P2 C2 106.0(4) . .
Mo1 O1 Na1 155.0(3) . 1_655
Mo1 O3 Mo1 139.4(4) . 4_565
Mo2 O4 Mo1 121.8(3) . .
P2 O5 Mo2 130.6(3) . .
P2 O5 Mo1 135.1(3) . .
Mo2 O5 Mo1 93.58(18) . .
P1 O6 Mo1 136.2(3) . .
Mo3 O9 Mo2 138.5(3) . .
P1 O10 Mo2 133.9(3) . .
Mo3 O12 Mo3 120.9(4) . 4_565
Mo3 O13 Na1 127.8(4) . 1_554
P2 O14 Mo3 131.92(15) . 4_565
P2 O14 Mo3 131.92(15) . .
Mo3 O14 Mo3 92.5(3) 4_565 .
C3 O15 Mo3 130.2(6) . .
P1 O16 Na1 133.9(3) . .
N1 C1 P1 113.5(5) . .
N1 C1 H1A 108.9 . .
P1 C1 H1A 108.9 . .
N1 C1 H1B 108.9 . .
P1 C1 H1B 108.9 . .
H1A C1 H1B 107.7 . .
N1 C2 P2 114.0(7) . .
N1 C2 H2A 105(8) . .
P2 C2 H2A 117(8) . .
O15 C3 O15 122.4(10) . 4_565
O15 C3 C4 118.7(5) . .
O15 C3 C4 118.7(5) 4_565 .
C3 C4 H4A 109.5 . .
C3 C4 H4B 109.5 . .
H4A C4 H4B 109.5 . .
C3 C4 H4C 109.5 . .
H4A C4 H4C 109.5 . .
H4B C4 H4C 109.5 . .
O6W Na1 O16 86.8(2) 3_666 .
O6W Na1 O13 154.1(3) 3_666 1_556
O16 Na1 O13 118.1(3) . 1_556
O6W Na1 O1 100.7(2) 3_666 1_455
O16 Na1 O1 102.1(2) . 1_455
O13 Na1 O1 82.2(2) 1_556 1_455
O6W Na1 O6W 89.7(3) 3_666 .
O16 Na1 O6W 94.6(2) . .
O13 Na1 O6W 81.4(2) 1_556 .
O1 Na1 O6W 160.7(3) 1_455 .
O6W Na1 O5W 73.2(3) 3_666 .
O16 Na1 O5W 159.8(3) . .
O13 Na1 O5W 81.5(2) 1_556 .
O1 Na1 O5W 84.9(2) 1_455 .
O6W Na1 O5W 82.6(3) . .
O6W Na1 Na1 45.70(19) 3_666 3_666
O16 Na1 Na1 91.06(19) . 3_666
O13 Na1 Na1 121.2(2) 1_556 3_666
O1 Na1 Na1 143.6(2) 1_455 3_666
O6W Na1 Na1 44.01(18) . 3_666
O5W Na1 Na1 73.0(2) . 3_666
O6W Na1 Mo3 168.1(2) 3_666 1_556
O16 Na1 Mo3 96.73(18) . 1_556
O13 Na1 Mo3 21.59(16) 1_556 1_556
O1 Na1 Mo3 89.62(17) 1_455 1_556
O6W Na1 Mo3 78.75(19) . 1_556
O5W Na1 Mo3 102.29(18) . 1_556
Na1 Na1 Mo3 122.70(15) 3_666 1_556
Na1 O6W Na1 90.3(3) 3_666 .
C1 N1 C1 109.9(8) 4_565 .
C1 N1 C2 110.9(5) 4_565 .
C1 N1 C2 110.9(5) . .

loop_
_geom_bond_atom_site_label_1
_geom_bond_atom_site_label_2
_geom_bond_distance
_geom_bond_site_symmetry_2
Mo1 O2 1.700(6) .
Mo1 O1 1.701(5) .
Mo1 O3 1.935(3) .
Mo1 O4 1.944(5) .
Mo1 O6 2.183(5) .
Mo1 O5 2.359(5) .
Mo2 O7 1.691(5) .
Mo2 O8 1.716(6) .
Mo2 O9 1.917(5) .
Mo2 O4 1.944(5) .
Mo2 O5 2.303(5) .
Mo2 O10 2.303(5) .
Mo3 O11 1.688(6) .
Mo3 O13 1.717(6) .
Mo3 O9 1.904(5) .
Mo3 O12 1.936(4) .
Mo3 O15 2.290(5) .
Mo3 O14 2.332(5) .
Mo3 Na1 3.687(4) 1_554
P1 O16 1.509(5) .
P1 O10 1.523(5) .
P1 O6 1.528(6) .
P1 C1 1.833(8) .
P2 O5 1.524(5) .
P2 O5 1.524(5) 4_565
P2 O14 1.537(7) .
P2 C2 1.807(11) .
O1 Na1 2.435(6) 1_655
O3 Mo1 1.935(3) 4_565
O12 Mo3 1.936(4) 4_565
O13 Na1 2.376(7) 1_554
O14 Mo3 2.332(5) 4_565
O15 C3 1.276(7) .
O16 Na1 2.372(6) .
C1 N1 1.507(8) .
C1 H1A 0.9700 .
C1 H1B 0.9700 .
C2 N1 1.531(13) .
C2 H2A 1.07(15) .
C3 O15 1.276(7) 4_565
C3 C4 1.492(15) .
C4 H4A 0.9600 .
C4 H4B 0.9600 .
C4 H4C 0.9600 .
Na1 O6W 2.366(8) 3_666
Na1 O13 2.376(7) 1_556
Na1 O1 2.435(6) 1_455
Na1 O6W 2.438(8) .
Na1 O5W 2.586(8) .
Na1 Na1 3.406(7) 3_666
Na1 Mo3 3.687(4) 1_556
O6W Na1 2.366(8) 3_666
N1 C1 1.507(8) 4_565
